data_1555241
loop_
_publ_author_name
'Chen, Jing-Xing'
'Han, Jian-Wei'
'Wong, Henry N. C.'

_publ_section_title
;
 Synthesis and Chiroptical Properties of Double-Helical (M)- and
 (P)-o-Oligophenylenes.
;
_journal_issue 17
_journal_name_full 'Organic letters'
_journal_page_first 4296
_journal_page_last 4299
_journal_paper_doi 10.1021/acs.orglett.5b02102
_journal_volume 17
_journal_year 2015
_chemical_formula_sum 'C76 H48 O4'
_chemical_formula_weight 1025.14
_space_group_IT_number 20
_space_group_name_Hall 'C 2c 2'
_space_group_name_H-M_alt 'C 2 2 21'
_symmetry_cell_setting orthorhombic
_symmetry_space_group_name_H-M 'C 2 2 21'
_atom_sites_solution_hydrogens geom
_atom_sites_solution_primary direct
_atom_sites_solution_secondary difmap
_audit_creation_method SHELXL-97
_cell_angle_alpha 90.00
_cell_angle_beta 90.00
_cell_angle_gamma 90.00
_cell_formula_units_Z 4
_cell_length_a 9.5716(5)
_cell_length_b 40.233(2)
_cell_length_c 14.5609(8)
_cell_measurement_temperature 100(2)
_cell_volume 5607.3(5)
_computing_cell_refinement SAINT(Bruker,2001)
_computing_data_collection APEX2(Bruker,2003)
_computing_data_reduction APEX2(Bruker,2003)
_computing_molecular_graphics DIAMOND
_computing_publication_material 'SHELXL-97 (Sheldrick, 1997)'
_computing_structure_refinement 'SHELXL-97 (Sheldrick, 1997)'
_computing_structure_solution 'SHELXS-97 (Sheldrick, 1997)'
_diffrn_ambient_temperature 100(2)
_diffrn_measured_fraction_theta_full 1.000
_diffrn_measured_fraction_theta_max 1.000
_diffrn_measurement_device_type 'Bruker APEX II CCD diffractometer'
_diffrn_measurement_method '\f and \w scan'
_diffrn_radiation_monochromator graphite
_diffrn_radiation_source 'fine-focus sealed tube'
_diffrn_radiation_type MoK\a
_diffrn_radiation_wavelength 0.71073
_diffrn_reflns_av_R_equivalents 0.0255
_diffrn_reflns_av_sigmaI/netI 0.0157
_diffrn_reflns_limit_h_max 11
_diffrn_reflns_limit_h_min -11
_diffrn_reflns_limit_k_max 48
_diffrn_reflns_limit_k_min -43
_diffrn_reflns_limit_l_max 17
_diffrn_reflns_limit_l_min -17
_diffrn_reflns_number 31280
_diffrn_reflns_theta_full 25.24
_diffrn_reflns_theta_max 25.24
_diffrn_reflns_theta_min 1.01
_exptl_absorpt_coefficient_mu 0.074
_exptl_absorpt_correction_T_max 0.9854
_exptl_absorpt_correction_T_min 0.9711
_exptl_absorpt_correction_type multi-scan
_exptl_crystal_colour colorless
_exptl_crystal_density_diffrn 1.214
_exptl_crystal_density_method 'not measured'
_exptl_crystal_description block
_exptl_crystal_F_000 2144
_exptl_crystal_size_max 0.40
_exptl_crystal_size_mid 0.30
_exptl_crystal_size_min 0.20
_refine_diff_density_max 0.197
_refine_diff_density_min -0.143
_refine_diff_density_rms 0.034
_refine_ls_abs_structure_details 'Flack H D (1983), Acta Cryst. A39, 876-881'
_refine_ls_abs_structure_Flack -0.1(11)
_refine_ls_extinction_method none
_refine_ls_goodness_of_fit_ref 1.105
_refine_ls_hydrogen_treatment constr
_refine_ls_matrix_type full
_refine_ls_number_parameters 361
_refine_ls_number_reflns 5099
_refine_ls_number_restraints 0
_refine_ls_restrained_S_all 1.105
_refine_ls_R_factor_all 0.0375
_refine_ls_R_factor_gt 0.0319
_refine_ls_shift/su_max 0.001
_refine_ls_shift/su_mean 0.000
_refine_ls_structure_factor_coef Fsqd
_refine_ls_weighting_details 'calc w=1/[\s^2^(Fo^2^)+(0.0585P)^2^+1.2185P] where P=(Fo^2^+2Fc^2^)/3'
_refine_ls_weighting_scheme calc
_refine_ls_wR_factor_gt 0.0901
_refine_ls_wR_factor_ref 0.0998
_reflns_number_gt 4601
_reflns_number_total 5099
_reflns_threshold_expression >2sigma(I)
_cod_data_source_file (M)-14.cif
_cod_data_source_block trimer
_cod_depositor_comments
;
The following automatic conversions were performed:

data item '_symmetry_cell_setting' value 'Orthorhombic' was changed
to 'orthorhombic' in accordance with the
/home/saulius/struct/COD-crude-data/automatic-downloads/DataCite-retrospective/ACS/depositions/lib/dictionaries/cif_core.dic
dictionary named 'cif_core.dic' version 2.4.2 last updated on
2011-04-26.

Automatic conversion script
Id: cif_fix_values 6909 2019-04-08 15:41:33Z antanas 
;
_cod_original_sg_symbol_H-M C222(1)
_cod_database_code 1555241

loop_
_symmetry_equiv_pos_as_xyz
'x, y, z'
'-x, -y, z+1/2'
'-x, y, -z+1/2'
'x, -y, -z'
'x+1/2, y+1/2, z'
'-x+1/2, -y+1/2, z+1/2'
'-x+1/2, y+1/2, -z+1/2'
'x+1/2, -y+1/2, -z'

loop_
_atom_site_label
_atom_site_type_symbol
_atom_site_fract_x
_atom_site_fract_y
_atom_site_fract_z
_atom_site_U_iso_or_equiv
_atom_site_adp_type
_atom_site_occupancy
_atom_site_symmetry_multiplicity
_atom_site_calc_flag
_atom_site_refinement_flags
C1 C -0.52114(16) -0.06459(3) -0.13963(10) 0.0257(3) Uani 1 1 d .
C2 C -0.47316(15) -0.08869(3) -0.20198(9) 0.0231(3) Uani 1 1 d .
C3 C -0.37548(15) -0.11209(3) -0.17283(10) 0.0232(3) Uani 1 1 d .
C4 C -0.32220(17) -0.11059(3) -0.08343(10) 0.0289(3) Uani 1 1 d .
H4A H -0.2542 -0.1263 -0.0638 0.035 Uiso 1 1 calc R
C5 C -0.36831(18) -0.08638(4) -0.02382(10) 0.0307(3) Uani 1 1 d .
H5A H -0.3310 -0.0853 0.0366 0.037 Uiso 1 1 calc R
C6 C -0.46863(17) -0.06350(3) -0.05105(10) 0.0296(3) Uani 1 1 d .
H6A H -0.5012 -0.0472 -0.0091 0.036 Uiso 1 1 calc R
C7 C -0.33024(15) -0.13875(3) -0.23638(9) 0.0229(3) Uani 1 1 d .
C8 C -0.42602(15) -0.16256(3) -0.26684(9) 0.0222(3) Uani 1 1 d .
C9 C -0.38285(15) -0.18774(3) -0.32671(9) 0.0225(3) Uani 1 1 d .
C10 C -0.24420(16) -0.18904(3) -0.35518(10) 0.0283(3) Uani 1 1 d .
H10A H -0.2149 -0.2059 -0.3968 0.034 Uiso 1 1 calc R
C11 C -0.14870(16) -0.16595(4) -0.32320(10) 0.0302(3) Uani 1 1 d .
H11A H -0.0536 -0.1673 -0.3415 0.036 Uiso 1 1 calc R
C12 C -0.19150(16) -0.14094(3) -0.26472(10) 0.0275(3) Uani 1 1 d .
H12A H -0.1256 -0.1250 -0.2436 0.033 Uiso 1 1 calc R
C13 C -0.48514(15) -0.21327(3) -0.35859(10) 0.0241(3) Uani 1 1 d .
C14 C -0.52747(14) -0.23850(3) -0.29805(9) 0.0227(3) Uani 1 1 d .
C15 C -0.62468(15) -0.26224(3) -0.32689(9) 0.0241(3) Uani 1 1 d .
C16 C -0.68103(18) -0.26002(4) -0.41500(10) 0.0332(4) Uani 1 1 d .
H16A H -0.7482 -0.2759 -0.4346 0.040 Uiso 1 1 calc R
C17 C -0.64018(19) -0.23499(4) -0.47399(10) 0.0391(4) Uani 1 1 d .
H17A H -0.6796 -0.2336 -0.5337 0.047 Uiso 1 1 calc R
C18 C -0.54173(18) -0.21192(4) -0.44608(10) 0.0337(4) Uani 1 1 d .
H18A H -0.5127 -0.1950 -0.4873 0.040 Uiso 1 1 calc R
C19 C -0.66954(15) -0.28917(3) -0.26375(9) 0.0232(3) Uani 1 1 d .
C20 C -0.57376(15) -0.31302(3) -0.23348(9) 0.0224(3) Uani 1 1 d .
C21 C -0.61757(15) -0.33823(3) -0.17352(9) 0.0229(3) Uani 1 1 d .
C22 C -0.75609(16) -0.33940(3) -0.14523(10) 0.0279(3) Uani 1 1 d .
H22A H -0.7857 -0.3563 -0.1039 0.033 Uiso 1 1 calc R
C23 C -0.85126(15) -0.31615(4) -0.17686(10) 0.0294(3) Uani 1 1 d .
H23A H -0.9463 -0.3174 -0.1583 0.035 Uiso 1 1 calc R
C24 C -0.80813(16) -0.29114(3) -0.23529(10) 0.0277(3) Uani 1 1 d .
H24A H -0.8737 -0.2751 -0.2563 0.033 Uiso 1 1 calc R
C25 C -0.51582(16) -0.36386(3) -0.14150(10) 0.0239(3) Uani 1 1 d .
C26 C -0.47340(15) -0.38913(3) -0.20176(9) 0.0226(3) Uani 1 1 d .
C27 C -0.37754(16) -0.41307(3) -0.17244(10) 0.0245(3) Uani 1 1 d .
C28 C -0.32260(18) -0.41084(4) -0.08400(10) 0.0324(4) Uani 1 1 d .
H28A H -0.2558 -0.4267 -0.0641 0.039 Uiso 1 1 calc R
C29 C -0.3638(2) -0.38589(4) -0.02501(10) 0.0371(4) Uani 1 1 d .
H29A H -0.3253 -0.3846 0.0350 0.045 Uiso 1 1 calc R
C30 C -0.46125(17) -0.36272(4) -0.05336(10) 0.0323(4) Uani 1 1 d .
H30A H -0.4911 -0.3459 -0.0121 0.039 Uiso 1 1 calc R
C31 C -0.33136(15) -0.44000(3) -0.23545(10) 0.0239(3) Uani 1 1 d .
C32 C -0.42597(15) -0.46411(3) -0.26554(10) 0.0250(3) Uani 1 1 d .
C33 C -0.37807(16) -0.48928(3) -0.32444(11) 0.0292(3) Uani 1 1 d .
C34 C -0.23982(16) -0.49050(4) -0.35136(11) 0.0328(4) Uani 1 1 d .
H34A H -0.2083 -0.5076 -0.3912 0.039 Uiso 1 1 calc R
C35 C -0.14755(16) -0.46659(4) -0.31999(11) 0.0322(3) Uani 1 1 d .
H35A H -0.0522 -0.4675 -0.3380 0.039 Uiso 1 1 calc R
C36 C -0.19230(16) -0.44141(4) -0.26294(11) 0.0292(3) Uani 1 1 d .
H36A H -0.1281 -0.4250 -0.2424 0.035 Uiso 1 1 calc R
C37 C -0.67749(18) -0.01956(4) -0.11306(11) 0.0340(3) Uani 1 1 d .
H37A H -0.7464 -0.0061 -0.1461 0.051 Uiso 1 1 calc R
H37B H -0.6030 -0.0051 -0.0897 0.051 Uiso 1 1 calc R
H37C H -0.7231 -0.0309 -0.0616 0.051 Uiso 1 1 calc R
C38 C -0.4295(2) -0.54081(4) -0.39730(17) 0.0657(6) Uani 1 1 d .
H38A H -0.5098 -0.5547 -0.4139 0.099 Uiso 1 1 calc R
H38B H -0.3678 -0.5532 -0.3560 0.099 Uiso 1 1 calc R
H38C H -0.3780 -0.5347 -0.4530 0.099 Uiso 1 1 calc R
O1 O -0.61965(12) -0.04349(2) -0.17355(7) 0.0340(3) Uani 1 1 d .
O2 O -0.47732(12) -0.51145(2) -0.35220(9) 0.0413(3) Uani 1 1 d .

loop_
_atom_site_aniso_label
_atom_site_aniso_U_11
_atom_site_aniso_U_22
_atom_site_aniso_U_33
_atom_site_aniso_U_23
_atom_site_aniso_U_13
_atom_site_aniso_U_12
C1 0.0333(8) 0.0204(6) 0.0233(7) 0.0021(5) -0.0029(6) -0.0001(6)
C2 0.0301(8) 0.0191(6) 0.0199(7) 0.0000(5) -0.0024(6) -0.0031(5)
C3 0.0292(7) 0.0186(6) 0.0219(7) 0.0018(6) -0.0005(6) -0.0050(5)
C4 0.0364(8) 0.0245(7) 0.0256(7) 0.0030(6) -0.0055(7) 0.0010(6)
C5 0.0443(9) 0.0282(7) 0.0197(7) 0.0010(6) -0.0074(7) -0.0012(7)
C6 0.0417(9) 0.0246(7) 0.0225(7) -0.0031(6) -0.0005(7) 0.0005(6)
C7 0.0298(8) 0.0199(6) 0.0192(7) 0.0037(5) -0.0021(6) 0.0004(6)
C8 0.0286(7) 0.0177(6) 0.0202(7) 0.0035(5) -0.0016(6) 0.0017(6)
C9 0.0304(7) 0.0195(6) 0.0175(6) 0.0030(5) -0.0010(6) 0.0008(6)
C10 0.0372(8) 0.0268(7) 0.0207(7) 0.0011(6) 0.0030(7) 0.0053(6)
C11 0.0272(8) 0.0361(8) 0.0273(7) 0.0014(6) 0.0031(6) 0.0012(6)
C12 0.0283(8) 0.0275(7) 0.0268(8) 0.0021(6) -0.0008(7) -0.0030(6)
C13 0.0334(7) 0.0185(6) 0.0205(7) -0.0009(6) -0.0006(6) 0.0028(6)
C14 0.0301(7) 0.0179(6) 0.0200(7) -0.0009(5) -0.0014(6) 0.0033(5)
C15 0.0319(7) 0.0185(6) 0.0218(7) -0.0003(6) -0.0010(6) 0.0021(6)
C16 0.0474(9) 0.0259(7) 0.0262(8) -0.0019(6) -0.0097(7) -0.0065(7)
C17 0.0632(11) 0.0322(8) 0.0220(8) 0.0034(7) -0.0130(7) -0.0087(8)
C18 0.0529(10) 0.0259(7) 0.0223(7) 0.0040(6) -0.0022(7) -0.0061(7)
C19 0.0305(7) 0.0190(6) 0.0201(7) -0.0039(6) -0.0026(6) -0.0002(6)
C20 0.0282(7) 0.0184(6) 0.0207(7) -0.0034(5) -0.0007(6) -0.0014(6)
C21 0.0307(7) 0.0196(6) 0.0183(6) -0.0031(5) -0.0013(6) -0.0001(6)
C22 0.0359(8) 0.0268(7) 0.0209(7) -0.0014(6) 0.0034(6) -0.0042(6)
C23 0.0271(7) 0.0334(7) 0.0276(7) -0.0020(7) 0.0029(6) -0.0006(6)
C24 0.0308(8) 0.0264(7) 0.0260(7) -0.0016(6) -0.0019(6) 0.0037(6)
C25 0.0306(7) 0.0190(6) 0.0223(7) 0.0016(6) 0.0005(6) -0.0036(6)
C26 0.0280(7) 0.0182(6) 0.0215(7) 0.0013(5) -0.0012(6) -0.0040(5)
C27 0.0294(7) 0.0199(6) 0.0244(7) 0.0022(6) -0.0007(6) -0.0034(6)
C28 0.0409(9) 0.0279(7) 0.0286(8) 0.0046(6) -0.0077(7) 0.0043(7)
C29 0.0555(10) 0.0338(8) 0.0221(8) -0.0001(6) -0.0102(7) 0.0033(8)
C30 0.0473(10) 0.0268(7) 0.0228(7) -0.0026(6) -0.0014(7) 0.0025(7)
C31 0.0275(7) 0.0210(6) 0.0231(7) 0.0054(6) -0.0028(6) 0.0013(6)
C32 0.0285(7) 0.0198(6) 0.0267(7) 0.0029(5) -0.0006(6) 0.0025(6)
C33 0.0320(8) 0.0223(7) 0.0333(8) -0.0015(6) -0.0023(7) 0.0004(6)
C34 0.0373(9) 0.0321(8) 0.0291(8) -0.0010(6) 0.0023(7) 0.0082(7)
C35 0.0280(8) 0.0389(8) 0.0297(8) 0.0038(7) 0.0029(7) 0.0055(6)
C36 0.0290(8) 0.0285(7) 0.0302(8) 0.0041(6) -0.0024(7) -0.0027(6)
C37 0.0450(9) 0.0264(7) 0.0304(8) -0.0011(6) 0.0039(7) 0.0069(7)
C38 0.0604(12) 0.0383(10) 0.0985(17) -0.0382(11) 0.0075(12) -0.0029(9)
O1 0.0476(6) 0.0286(5) 0.0257(5) -0.0047(4) -0.0067(5) 0.0140(5)
O2 0.0401(7) 0.0272(5) 0.0566(8) -0.0158(5) 0.0000(6) -0.0009(5)

loop_
_atom_type_symbol
_atom_type_description
_atom_type_scat_dispersion_real
_atom_type_scat_dispersion_imag
_atom_type_scat_source
C C 0.0033 0.0016 'International Tables Vol C Tables 4.2.6.8 and 6.1.1.4'
H H 0.0000 0.0000 'International Tables Vol C Tables 4.2.6.8 and 6.1.1.4'
O O 0.0106 0.0060 'International Tables Vol C Tables 4.2.6.8 and 6.1.1.4'

loop_
_geom_angle_atom_site_label_1
_geom_angle_atom_site_label_2
_geom_angle_atom_site_label_3
_geom_angle
_geom_angle_site_symmetry_3
O1 C1 C6 124.72(13) .
O1 C1 C2 114.96(13) .
C6 C1 C2 120.32(13) .
C3 C2 C1 119.25(12) .
C3 C2 C2 121.16(12) 3_454
C1 C2 C2 119.59(12) 3_454
C2 C3 C4 119.93(13) .
C2 C3 C7 119.69(12) .
C4 C3 C7 120.37(13) .
C5 C4 C3 119.99(14) .
C5 C4 H4A 120.0 .
C3 C4 H4A 120.0 .
C4 C5 C6 120.71(14) .
C4 C5 H5A 119.6 .
C6 C5 H5A 119.6 .
C1 C6 C5 119.75(13) .
C1 C6 H6A 120.1 .
C5 C6 H6A 120.1 .
C12 C7 C8 119.19(13) .
C12 C7 C3 120.62(12) .
C8 C7 C3 120.17(13) .
C7 C8 C9 120.01(13) .
C7 C8 C8 121.05(11) 3_454
C9 C8 C8 118.88(11) 3_454
C10 C9 C8 119.64(13) .
C10 C9 C13 120.47(13) .
C8 C9 C13 119.89(13) .
C11 C10 C9 120.31(13) .
C11 C10 H10A 119.8 .
C9 C10 H10A 119.8 .
C12 C11 C10 120.05(14) .
C12 C11 H11A 120.0 .
C10 C11 H11A 120.0 .
C11 C12 C7 120.77(14) .
C11 C12 H12A 119.6 .
C7 C12 H12A 119.6 .
C18 C13 C14 119.53(13) .
C18 C13 C9 121.01(13) .
C14 C13 C9 119.43(12) .
C15 C14 C13 119.83(12) .
C15 C14 C14 121.02(11) 3_454
C13 C14 C14 119.09(11) 3_454
C16 C15 C14 119.34(13) .
C16 C15 C19 120.31(12) .
C14 C15 C19 120.34(12) .
C17 C16 C15 120.65(14) .
C17 C16 H16A 119.7 .
C15 C16 H16A 119.7 .
C16 C17 C18 119.98(14) .
C16 C17 H17A 120.0 .
C18 C17 H17A 120.0 .
C17 C18 C13 120.66(14) .
C17 C18 H18A 119.7 .
C13 C18 H18A 119.7 .
C24 C19 C20 119.46(13) .
C24 C19 C15 120.11(13) .
C20 C19 C15 120.42(12) .
C19 C20 C21 119.77(13) .
C19 C20 C20 121.26(11) 3_454
C21 C20 C20 118.94(11) 3_454
C22 C21 C20 119.64(13) .
C22 C21 C25 120.43(13) .
C20 C21 C25 119.92(13) .
C23 C22 C21 120.42(13) .
C23 C22 H22A 119.8 .
C21 C22 H22A 119.8 .
C24 C23 C22 120.04(14) .
C24 C23 H23A 120.0 .
C22 C23 H23A 120.0 .
C23 C24 C19 120.66(13) .
C23 C24 H24A 119.7 .
C19 C24 H24A 119.7 .
C30 C25 C26 119.59(13) .
C30 C25 C21 120.81(13) .
C26 C25 C21 119.60(13) .
C27 C26 C25 119.91(13) .
C27 C26 C26 120.73(11) 3_454
C25 C26 C26 119.30(11) 3_454
C28 C27 C26 119.06(13) .
C28 C27 C31 120.31(13) .
C26 C27 C31 120.60(13) .
C29 C28 C27 120.96(14) .
C29 C28 H28A 119.5 .
C27 C28 H28A 119.5 .
C28 C29 C30 119.88(14) .
C28 C29 H29A 120.1 .
C30 C29 H29A 120.1 .
C29 C30 C25 120.58(14) .
C29 C30 H30A 119.7 .
C25 C30 H30A 119.7 .
C36 C31 C32 120.10(13) .
C36 C31 C27 119.45(13) .
C32 C31 C27 120.44(12) .
C31 C32 C33 118.72(13) .
C31 C32 C32 121.46(11) 3_454
C33 C32 C32 119.79(12) 3_454
O2 C33 C34 124.04(13) .
O2 C33 C32 115.16(13) .
C34 C33 C32 120.80(13) .
C33 C34 C35 119.55(14) .
C33 C34 H34A 120.2 .
C35 C34 H34A 120.2 .
C36 C35 C34 120.78(14) .
C36 C35 H35A 119.6 .
C34 C35 H35A 119.6 .
C35 C36 C31 120.05(14) .
C35 C36 H36A 120.0 .
C31 C36 H36A 120.0 .
O1 C37 H37A 109.5 .
O1 C37 H37B 109.5 .
H37A C37 H37B 109.5 .
O1 C37 H37C 109.5 .
H37A C37 H37C 109.5 .
H37B C37 H37C 109.5 .
O2 C38 H38A 109.5 .
O2 C38 H38B 109.5 .
H38A C38 H38B 109.5 .
O2 C38 H38C 109.5 .
H38A C38 H38C 109.5 .
H38B C38 H38C 109.5 .
C1 O1 C37 117.94(12) .
C33 O2 C38 117.01(13) .

loop_
_geom_bond_atom_site_label_1
_geom_bond_atom_site_label_2
_geom_bond_distance
_geom_bond_site_symmetry_2
C1 O1 1.3616(17) .
C1 C6 1.385(2) .
C1 C2 1.4055(19) .
C2 C3 1.3931(19) .
C2 C2 1.490(3) 3_454
C3 C4 1.399(2) .
C3 C7 1.4815(19) .
C4 C5 1.377(2) .
C4 H4A 0.9500 .
C5 C6 1.388(2) .
C5 H5A 0.9500 .
C6 H6A 0.9500 .
C7 C12 1.393(2) .
C7 C8 1.3981(19) .
C8 C9 1.3990(18) .
C8 C8 1.499(3) 3_454
C9 C10 1.391(2) .
C9 C13 1.4929(19) .
C10 C11 1.384(2) .
C10 H10A 0.9500 .
C11 C12 1.380(2) .
C11 H11A 0.9500 .
C12 H12A 0.9500 .
C13 C18 1.385(2) .
C13 C14 1.4043(19) .
C14 C15 1.3979(19) .
C14 C14 1.495(3) 3_454
C15 C16 1.395(2) .
C15 C19 1.4842(19) .
C16 C17 1.380(2) .
C16 H16A 0.9500 .
C17 C18 1.384(2) .
C17 H17A 0.9500 .
C18 H18A 0.9500 .
C19 C24 1.392(2) .
C19 C20 1.3985(19) .
C20 C21 1.4025(19) .
C20 C20 1.492(3) 3_454
C21 C22 1.389(2) .
C21 C25 1.493(2) .
C22 C23 1.385(2) .
C22 H22A 0.9500 .
C23 C24 1.381(2) .
C23 H23A 0.9500 .
C24 H24A 0.9500 .
C25 C30 1.386(2) .
C25 C26 1.4030(19) .
C26 C27 1.3970(19) .
C26 C26 1.494(3) 3_454
C27 C28 1.394(2) .
C27 C31 1.4870(19) .
C28 C29 1.379(2) .
C28 H28A 0.9500 .
C29 C30 1.382(2) .
C29 H29A 0.9500 .
C30 H30A 0.9500 .
C31 C36 1.391(2) .
C31 C32 1.397(2) .
C32 C33 1.404(2) .
C32 C32 1.488(3) 3_454
C33 O2 1.3643(17) .
C33 C34 1.381(2) .
C34 C35 1.383(2) .
C34 H34A 0.9500 .
C35 C36 1.378(2) .
C35 H35A 0.9500 .
C36 H36A 0.9500 .
C37 O1 1.4176(17) .
C37 H37A 0.9800 .
C37 H37B 0.9800 .
C37 H37C 0.9800 .
C38 O2 1.4270(19) .
C38 H38A 0.9800 .
C38 H38B 0.9800 .
C38 H38C 0.9800 .

loop_
_geom_torsion_atom_site_label_1
_geom_torsion_atom_site_label_2
_geom_torsion_atom_site_label_3
_geom_torsion_atom_site_label_4
_geom_torsion
_geom_torsion_site_symmetry_1
_geom_torsion_site_symmetry_4
O1 C1 C2 C3 -177.99(12) . .
C6 C1 C2 C3 2.0(2) . .
O1 C1 C2 C2 2.3(2) . 3_454
C6 C1 C2 C2 -177.71(14) . 3_454
C1 C2 C3 C4 -2.5(2) . .
C2 C2 C3 C4 177.15(14) 3_454 .
C1 C2 C3 C7 176.54(12) . .
C2 C2 C3 C7 -3.8(2) 3_454 .
C2 C3 C4 C5 1.2(2) . .
C7 C3 C4 C5 -177.85(13) . .
C3 C4 C5 C6 0.7(2) . .
O1 C1 C6 C5 179.88(14) . .
C2 C1 C6 C5 -0.1(2) . .
C4 C5 C6 C1 -1.3(2) . .
C2 C3 C7 C12 117.03(15) . .
C4 C3 C7 C12 -63.90(18) . .
C2 C3 C7 C8 -64.56(17) . .
C4 C3 C7 C8 114.51(15) . .
C12 C7 C8 C9 -1.44(19) . .
C3 C7 C8 C9 -179.88(12) . .
C12 C7 C8 C8 175.83(13) . 3_454
C3 C7 C8 C8 -2.6(2) . 3_454
C7 C8 C9 C10 0.39(19) . .
C8 C8 C9 C10 -176.94(13) 3_454 .
C7 C8 C9 C13 179.56(12) . .
C8 C8 C9 C13 2.24(19) 3_454 .
C8 C9 C10 C11 1.2(2) . .
C13 C9 C10 C11 -177.96(13) . .
C9 C10 C11 C12 -1.7(2) . .
C10 C11 C12 C7 0.7(2) . .
C8 C7 C12 C11 0.9(2) . .
C3 C7 C12 C11 179.34(13) . .
C10 C9 C13 C18 -77.43(18) . .
C8 C9 C13 C18 103.40(17) . .
C10 C9 C13 C14 104.35(16) . .
C8 C9 C13 C14 -74.82(17) . .
C18 C13 C14 C15 0.9(2) . .
C9 C13 C14 C15 179.11(12) . .
C18 C13 C14 C14 -176.23(14) . 3_454
C9 C13 C14 C14 2.0(2) . 3_454
C13 C14 C15 C16 -1.6(2) . .
C14 C14 C15 C16 175.44(14) 3_454 .
C13 C14 C15 C19 179.59(12) . .
C14 C14 C15 C19 -3.4(2) 3_454 .
C14 C15 C16 C17 1.0(2) . .
C19 C15 C16 C17 179.78(14) . .
C15 C16 C17 C18 0.4(3) . .
C16 C17 C18 C13 -1.2(3) . .
C14 C13 C18 C17 0.5(2) . .
C9 C13 C18 C17 -177.70(14) . .
C16 C15 C19 C24 -62.55(19) . .
C14 C15 C19 C24 116.27(15) . .
C16 C15 C19 C20 116.47(16) . .
C14 C15 C19 C20 -64.71(17) . .
C24 C19 C20 C21 -1.24(19) . .
C15 C19 C20 C21 179.73(12) . .
C24 C19 C20 C20 176.41(13) . 3_454
C15 C19 C20 C20 -2.6(2) . 3_454
C19 C20 C21 C22 0.44(19) . .
C20 C20 C21 C22 -177.27(14) 3_454 .
C19 C20 C21 C25 179.64(12) . .
C20 C20 C21 C25 1.9(2) 3_454 .
C20 C21 C22 C23 0.9(2) . .
C25 C21 C22 C23 -178.28(13) . .
C21 C22 C23 C24 -1.5(2) . .
C22 C23 C24 C19 0.6(2) . .
C20 C19 C24 C23 0.7(2) . .
C15 C19 C24 C23 179.74(13) . .
C22 C21 C25 C30 -76.47(18) . .
C20 C21 C25 C30 104.34(17) . .
C22 C21 C25 C26 104.43(16) . .
C20 C21 C25 C26 -74.76(17) . .
C30 C25 C26 C27 0.5(2) . .
C21 C25 C26 C27 179.59(13) . .
C30 C25 C26 C26 -176.66(15) . 3_454
C21 C25 C26 C26 2.4(2) . 3_454
C25 C26 C27 C28 -1.7(2) . .
C26 C26 C27 C28 175.38(14) 3_454 .
C25 C26 C27 C31 -179.94(12) . .
C26 C26 C27 C31 -2.8(2) 3_454 .
C26 C27 C28 C29 1.4(2) . .
C31 C27 C28 C29 179.62(14) . .
C27 C28 C29 C30 0.2(2) . .
C28 C29 C30 C25 -1.5(2) . .
C26 C25 C30 C29 1.1(2) . .
C21 C25 C30 C29 -177.97(14) . .
C28 C27 C31 C36 -63.05(19) . .
C26 C27 C31 C36 115.14(16) . .
C28 C27 C31 C32 115.72(16) . .
C26 C27 C31 C32 -66.09(18) . .
C36 C31 C32 C33 -0.8(2) . .
C27 C31 C32 C33 -179.52(13) . .
C36 C31 C32 C32 177.51(14) . 3_454
C27 C31 C32 C32 -1.3(2) . 3_454
C31 C32 C33 O2 -178.73(13) . .
C32 C32 C33 O2 3.0(2) 3_454 .
C31 C32 C33 C34 0.8(2) . .
C32 C32 C33 C34 -177.50(15) 3_454 .
O2 C33 C34 C35 179.37(14) . .
C32 C33 C34 C35 -0.1(2) . .
C33 C34 C35 C36 -0.6(2) . .
C34 C35 C36 C31 0.7(2) . .
C32 C31 C36 C35 0.0(2) . .
C27 C31 C36 C35 178.81(13) . .
C6 C1 O1 C37 -2.9(2) . .
C2 C1 O1 C37 177.07(12) . .
C34 C33 O2 C38 12.1(2) . .
C32 C33 O2 C38 -168.38(16) . .
